data_1554555
loop_
_publ_author_name
'Wu, Wanqing'
'Fang, Songjia'
'Jiang, Guangbin'
'Li, Meng'
'Jiang, Huanfeng'

_publ_section_title
;
 Palladium-catalyzed regioselective C--H alkynylation of indoles with
 bromoalkynes in water
;
_journal_issue 13
_journal_name_full 'Organic Chemistry Frontiers'
_journal_page_first 2200
_journal_paper_doi 10.1039/C8QO01261J
_journal_volume 6
_journal_year 2019
_chemical_formula_moiety 'C26 H31 N3 Si'
_chemical_formula_sum 'C26 H31 N3 Si'
_chemical_formula_weight 413.63
_space_group_crystal_system monoclinic
_space_group_IT_number 15
_space_group_name_Hall '-C 2yc'
_space_group_name_H-M_alt 'C 1 2/c 1'
_atom_sites_solution_hydrogens mixed
_atom_sites_solution_primary dual
_audit_creation_date 2018-01-17
_audit_creation_method
;
Olex2 1.2
(compiled 2017.08.10 svn.r3458 for OlexSys, GUI svn.r5381)
;
_audit_update_record
;
2018-07-20 deposited with the CCDC.
2019-01-04 downloaded from the CCDC.
;
_cell_angle_alpha 90
_cell_angle_beta 123.085(8)
_cell_angle_gamma 90
_cell_formula_units_Z 8
_cell_length_a 41.982(2)
_cell_length_b 8.4505(2)
_cell_length_c 16.3226(9)
_cell_measurement_reflns_used 10860
_cell_measurement_temperature 100.00(10)
_cell_measurement_theta_max 29.3720
_cell_measurement_theta_min 2.4630
_cell_volume 4851.8(6)
_computing_cell_refinement 'CrysAlisPro 1.171.38.43f (Rigaku OD, 2015)'
_computing_data_collection 'CrysAlisPro 1.171.38.43f (Rigaku OD, 2015)'
_computing_data_reduction 'CrysAlisPro 1.171.38.43f (Rigaku OD, 2015)'
_computing_molecular_graphics 'Olex2 (Dolomanov et al., 2009)'
_computing_publication_material 'Olex2 (Dolomanov et al., 2009)'
_computing_structure_refinement 'ShelXL (Sheldrick, 2015)'
_computing_structure_solution 'ShelXT (Sheldrick, 2015)'
_diffrn_ambient_environment N~2~
_diffrn_ambient_temperature 100.00(10)
_diffrn_detector 'CCD plate'
_diffrn_detector_area_resol_mean 5.2684
_diffrn_detector_type AtlasS2
_diffrn_measured_fraction_theta_full 1.000
_diffrn_measured_fraction_theta_max 1.000
_diffrn_measurement_details
;
List of Runs (angles in degrees, time in seconds):

  # Type    Start    End  Width  t~exp~   \w     \q     \k     \f   Frames
#--------------------------------------------------------------------------
  1  \w    -44.00  64.00   1.00    6.00    --  -11.74  77.00   0.00  108
  2  \w    -44.00  64.00   1.00    6.00    --  -11.74  77.00-120.00  108
  3  \w    -21.00  88.00   1.00    6.00    --   11.90  77.00 -90.00  109
  4  \w    -21.00  88.00   1.00    6.00    --   11.90  77.00 150.00  109
  5  \w    -20.00  -4.00   1.00    6.00    --   11.90 -99.00 150.00   16
;
_diffrn_measurement_device 'four-circle diffractometer'
_diffrn_measurement_device_type 'SuperNova, Dual, Cu at zero, AtlasS2'
_diffrn_measurement_method '\w scans'
_diffrn_orient_matrix_type 'CrysAlisPro convention (1999,Acta A55,543-557)'
_diffrn_orient_matrix_UB_11 -0.0190238500
_diffrn_orient_matrix_UB_12 -0.0053378500
_diffrn_orient_matrix_UB_13 -0.0408130000
_diffrn_orient_matrix_UB_21 0.0054274000
_diffrn_orient_matrix_UB_22 0.0356445000
_diffrn_orient_matrix_UB_23 -0.0299547000
_diffrn_orient_matrix_UB_31 0.0038964000
_diffrn_orient_matrix_UB_32 -0.0757934000
_diffrn_orient_matrix_UB_33 -0.0112028000
_diffrn_radiation_monochromator mirror
_diffrn_radiation_probe x-ray
_diffrn_radiation_type MoK\a
_diffrn_radiation_wavelength 0.71073
_diffrn_reflns_av_R_equivalents 0.1163
_diffrn_reflns_av_unetI/netI 0.0916
_diffrn_reflns_Laue_measured_fraction_full 1.000
_diffrn_reflns_Laue_measured_fraction_max 1.000
_diffrn_reflns_limit_h_max 49
_diffrn_reflns_limit_h_min -49
_diffrn_reflns_limit_k_max 10
_diffrn_reflns_limit_k_min -10
_diffrn_reflns_limit_l_max 19
_diffrn_reflns_limit_l_min -19
_diffrn_reflns_number 24245
_diffrn_reflns_point_group_measured_fraction_full 1.000
_diffrn_reflns_point_group_measured_fraction_max 1.000
_diffrn_reflns_theta_full 24.999
_diffrn_reflns_theta_max 24.999
_diffrn_reflns_theta_min 2.316
_diffrn_source 'micro-focus sealed X-ray tube'
_diffrn_source_type 'SuperNova (Mo) X-ray Source'
_exptl_absorpt_coefficient_mu 0.113
_exptl_absorpt_correction_type none
_exptl_crystal_colour yellow
_exptl_crystal_colour_primary yellow
_exptl_crystal_density_diffrn 1.133
_exptl_crystal_description block
_exptl_crystal_F_000 1776
_exptl_crystal_size_max 0.12
_exptl_crystal_size_mid 0.11
_exptl_crystal_size_min 0.1
_refine_diff_density_max 0.935
_refine_diff_density_min -0.930
_refine_diff_density_rms 0.090
_refine_ls_extinction_method none
_refine_ls_goodness_of_fit_ref 1.028
_refine_ls_hydrogen_treatment constr
_refine_ls_matrix_type full
_refine_ls_number_parameters 278
_refine_ls_number_reflns 4265
_refine_ls_number_restraints 7
_refine_ls_restrained_S_all 1.038
_refine_ls_R_factor_all 0.1040
_refine_ls_R_factor_gt 0.0955
_refine_ls_shift/su_max 0.001
_refine_ls_shift/su_mean 0.000
_refine_ls_structure_factor_coef Fsqd
_refine_ls_weighting_details 'w=1/[\s^2^(Fo^2^)+(0.1200P)^2^+21.7550P] where P=(Fo^2^+2Fc^2^)/3'
_refine_ls_weighting_scheme calc
_refine_ls_wR_factor_gt 0.2461
_refine_ls_wR_factor_ref 0.2565
_reflns_Friedel_coverage 0.000
_reflns_number_gt 3698
_reflns_number_total 4265
_reflns_threshold_expression 'I > 2\s(I)'
_cod_data_source_file c8qo01261j2.cif
_cod_data_source_block fsj
_cod_original_cell_volume 4851.9(5)
_cod_database_code 1554555
_shelx_shelxl_version_number 2017/1
_shelx_space_group_comment
;
The symmetry employed for this shelxl refinement is uniquely defined
by the following loop, which should always be used as a source of
symmetry information in preference to the above space-group names.
They are only intended as comments.
;
_shelx_estimated_absorpt_t_max 0.989
_shelx_estimated_absorpt_t_min 0.987
_reflns_odcompleteness_completeness 99.94
_reflns_odcompleteness_iscentric 1
_reflns_odcompleteness_theta 26.32
_olex2_refinement_description
;
1. Fixed Uiso
 At 1.2 times of:
  All C(H) groups, All N(H,H) groups
 At 1.5 times of:
  All C(H,H,H) groups
2. Rigid bond restraints
 C14, C15
 with sigma for 1-2 distances of 0.01 and sigma for 1-3 distances of 0.01
3. Uiso/Uaniso restraints and constraints
C14 \\sim C15: within 2A with sigma of 0.005 and sigma for terminal atoms of
0.01
4.a Rotating group:
 N3(H3A,H3B)
4.b Ternary CH refined with riding coordinates:
 C11(H11), C17(H17), C14(H14)
4.c Aromatic/amide H refined with riding coordinates:
 C8(H8), C5(H5), C21(H21), C24(H24), C3(H3), C4(H4), C23(H23), C22(H22)
4.d Idealised Me refined as rotating group:
 C13(H13A,H13B,H13C), C12(H12A,H12B,H12C), C18(H18A,H18B,H18C), C16(H16A,H16B,
 H16C), C19(H19A,H19B,H19C), C15(H15A,H15B,H15C)
;
_olex2_submission_special_instructions 'No special instructions were received'
_oxdiff_exptl_absorpt_empirical_details
;
Empirical correction (ABSPACK) includes:
;
_oxdiff_exptl_absorpt_empirical_full_max 1.400
_oxdiff_exptl_absorpt_empirical_full_min 0.551

loop_
_space_group_symop_operation_xyz
'x, y, z'
'-x, y, -z+1/2'
'x+1/2, y+1/2, z'
'-x+1/2, y+1/2, -z+1/2'
'-x, -y, -z'
'x, -y, z-1/2'
'-x+1/2, -y+1/2, -z'
'x+1/2, -y+1/2, z-1/2'

loop_
_atom_site_label
_atom_site_type_symbol
_atom_site_fract_x
_atom_site_fract_y
_atom_site_fract_z
_atom_site_U_iso_or_equiv
_atom_site_adp_type
_atom_site_occupancy
_atom_site_site_symmetry_order
_atom_site_calc_flag
_atom_site_refinement_flags_posn
_atom_site_refinement_flags_adp
Si1 Si 0.68394(3) 0.54020(11) 0.49096(8) 0.0361(3) Uani 1 1 d . .
N2 N 0.55562(7) 0.6942(3) 0.44737(19) 0.0254(6) Uani 1 1 d . .
N1 N 0.44656(10) 0.1973(4) 0.3007(3) 0.0467(9) Uani 1 1 d . .
C20 C 0.57759(8) 0.8361(4) 0.4807(2) 0.0232(7) Uani 1 1 d . .
C1 C 0.50609(9) 0.5264(4) 0.3869(2) 0.0237(7) Uani 1 1 d . .
C6 C 0.51843(9) 0.6813(4) 0.4211(2) 0.0242(7) Uani 1 1 d . .
C7 C 0.56640(9) 0.5492(4) 0.4284(2) 0.0258(7) Uani 1 1 d . .
C8 C 0.53666(9) 0.4450(4) 0.3920(2) 0.0269(7) Uani 1 1 d . .
H8 H 0.536553 0.340453 0.374084 0.032 Uiso 1 1 calc R .
C5 C 0.49543(9) 0.7941(4) 0.4258(2) 0.0303(7) Uani 1 1 d . .
H5 H 0.504199 0.896157 0.447955 0.036 Uiso 1 1 calc R .
C2 C 0.46875(9) 0.4843(4) 0.3579(2) 0.0288(7) Uani 1 1 d . .
C26 C 0.45598(10) 0.3255(5) 0.3251(2) 0.0344(8) Uani 1 1 d . .
C25 C 0.57550(9) 0.9409(4) 0.4115(2) 0.0298(7) Uani 1 1 d . .
C21 C 0.59995(10) 0.8698(4) 0.5799(2) 0.0310(8) Uani 1 1 d . .
H21 H 0.601550 0.797732 0.625033 0.037 Uiso 1 1 calc R .
C9 C 0.60371(9) 0.5314(4) 0.4487(3) 0.0282(7) Uani 1 1 d . .
C11 C 0.68939(9) 0.7527(4) 0.4676(2) 0.0304(8) Uani 1 1 d . .
H11 H 0.714494 0.764500 0.477584 0.036 Uiso 1 1 calc R .
C24 C 0.59586(10) 1.0821(4) 0.4461(3) 0.0349(8) Uani 1 1 d . .
H24 H 0.594784 1.154600 0.401791 0.042 Uiso 1 1 calc R .
N3 N 0.55448(12) 0.9036(5) 0.3143(2) 0.0556(10) Uani 1 1 d . .
H3A H 0.536161 0.840584 0.301887 0.067 Uiso 1 1 d GR .
H3B H 0.544936 0.989308 0.280646 0.067 Uiso 1 1 d GR .
C3 C 0.44567(9) 0.5957(5) 0.3630(2) 0.0348(8) Uani 1 1 d . .
H3 H 0.421096 0.568196 0.343928 0.042 Uiso 1 1 calc R .
C4 C 0.45887(10) 0.7488(5) 0.3963(3) 0.0356(8) Uani 1 1 d . .
H4 H 0.442860 0.821897 0.398770 0.043 Uiso 1 1 calc R .
C23 C 0.61744(10) 1.1162(4) 0.5442(3) 0.0374(9) Uani 1 1 d . .
H23 H 0.630560 1.211583 0.565362 0.045 Uiso 1 1 calc R .
C22 C 0.61982(11) 1.0103(5) 0.6114(3) 0.0385(9) Uani 1 1 d . .
H22 H 0.634761 1.033444 0.677844 0.046 Uiso 1 1 calc R .
C10 C 0.63565(10) 0.5244(4) 0.4663(3) 0.0337(8) Uani 1 1 d . .
C13 C 0.68786(11) 0.8623(4) 0.5394(3) 0.0417(9) Uani 1 1 d . .
H13A H 0.663878 0.849981 0.533035 0.063 Uiso 1 1 calc GR .
H13B H 0.690645 0.969954 0.525460 0.063 Uiso 1 1 calc GR .
H13C H 0.708091 0.836171 0.604851 0.063 Uiso 1 1 calc GR .
C12 C 0.65965(13) 0.8029(6) 0.3626(3) 0.0529(11) Uani 1 1 d . .
H12A H 0.661816 0.737264 0.317901 0.079 Uiso 1 1 calc GR .
H12B H 0.663792 0.911433 0.353469 0.079 Uiso 1 1 calc GR .
H12C H 0.634689 0.791650 0.350626 0.079 Uiso 1 1 calc GR .
C18 C 0.72128(16) 0.4415(6) 0.3980(5) 0.0742(17) Uani 1 1 d . .
H18A H 0.715010 0.538691 0.361911 0.111 Uiso 1 1 calc GR .
H18B H 0.724078 0.358656 0.362202 0.111 Uiso 1 1 calc GR .
H18C H 0.744691 0.454371 0.460393 0.111 Uiso 1 1 calc GR .
C16 C 0.76028(12) 0.5160(6) 0.6570(4) 0.0680(15) Uani 1 1 d . .
H16A H 0.765503 0.446435 0.619192 0.102 Uiso 1 1 calc GR .
H16B H 0.777014 0.491422 0.725167 0.102 Uiso 1 1 calc GR .
H16C H 0.764224 0.623616 0.645723 0.102 Uiso 1 1 calc GR .
C17 C 0.68949(19) 0.3983(7) 0.4134(6) 0.101(3) Uani 1 1 d . .
H17 H 0.701357 0.309484 0.458904 0.121 Uiso 1 1 calc R .
C14 C 0.71886(13) 0.4944(8) 0.6264(5) 0.0805(18) Uani 1 1 d . U
H14 H 0.715028 0.582521 0.659125 0.097 Uiso 1 1 calc R .
C19 C 0.65869(17) 0.3238(11) 0.3362(5) 0.114(3) Uani 1 1 d . .
H19A H 0.642712 0.283209 0.356571 0.171 Uiso 1 1 calc GR .
H19B H 0.667206 0.238135 0.314191 0.171 Uiso 1 1 calc GR .
H19C H 0.644566 0.397906 0.283793 0.171 Uiso 1 1 calc GR .
C15 C 0.71318(17) 0.3592(10) 0.6685(4) 0.097(2) Uani 1 1 d . U
H15A H 0.689805 0.370454 0.665526 0.146 Uiso 1 1 calc GR .
H15B H 0.733927 0.349440 0.735534 0.146 Uiso 1 1 calc GR .
H15C H 0.711952 0.266333 0.633054 0.146 Uiso 1 1 calc GR .

loop_
_atom_site_aniso_label
_atom_site_aniso_U_11
_atom_site_aniso_U_22
_atom_site_aniso_U_33
_atom_site_aniso_U_23
_atom_site_aniso_U_13
_atom_site_aniso_U_12
Si1 0.0265(6) 0.0290(6) 0.0641(7) 0.0034(4) 0.0320(5) 0.0021(4)
N2 0.0169(13) 0.0284(14) 0.0322(14) -0.0001(11) 0.0142(11) -0.0002(10)
N1 0.0415(19) 0.060(2) 0.0493(19) -0.0222(17) 0.0315(17) -0.0200(17)
C20 0.0178(15) 0.0259(16) 0.0262(16) -0.0002(12) 0.0122(13) 0.0005(12)
C1 0.0188(15) 0.0335(17) 0.0186(14) -0.0018(12) 0.0102(12) -0.0023(12)
C6 0.0173(15) 0.0347(17) 0.0215(15) 0.0031(12) 0.0111(12) 0.0017(13)
C7 0.0225(16) 0.0278(16) 0.0308(17) 0.0003(13) 0.0170(14) 0.0017(12)
C8 0.0243(16) 0.0284(17) 0.0329(17) -0.0048(13) 0.0187(14) -0.0025(13)
C5 0.0249(17) 0.0358(18) 0.0306(17) 0.0010(14) 0.0155(14) 0.0048(14)
C2 0.0206(16) 0.0433(19) 0.0244(16) -0.0063(14) 0.0136(13) -0.0071(14)
C26 0.0230(17) 0.056(2) 0.0297(17) -0.0092(16) 0.0177(15) -0.0098(16)
C25 0.0266(17) 0.0325(18) 0.0286(17) 0.0022(13) 0.0141(15) 0.0030(13)
C21 0.0292(17) 0.0392(19) 0.0276(17) 0.0034(14) 0.0174(15) 0.0020(14)
C9 0.0254(17) 0.0237(16) 0.0404(19) -0.0012(13) 0.0211(15) -0.0007(12)
C11 0.0239(16) 0.0337(18) 0.0382(19) 0.0064(14) 0.0199(15) 0.0007(14)
C24 0.0355(19) 0.0262(17) 0.046(2) 0.0062(14) 0.0240(17) 0.0029(14)
N3 0.069(3) 0.055(2) 0.0275(17) 0.0083(15) 0.0164(17) -0.0099(19)
C3 0.0180(16) 0.055(2) 0.0318(18) -0.0006(16) 0.0135(14) -0.0010(15)
C4 0.0217(17) 0.047(2) 0.0397(19) -0.0016(16) 0.0179(15) 0.0063(15)
C23 0.0330(19) 0.0274(17) 0.057(2) -0.0100(16) 0.0276(18) -0.0041(14)
C22 0.0316(19) 0.049(2) 0.0299(18) -0.0142(16) 0.0138(16) -0.0062(16)
C10 0.0302(19) 0.0267(17) 0.051(2) 0.0004(15) 0.0261(17) 0.0011(13)
C13 0.034(2) 0.036(2) 0.055(2) -0.0086(17) 0.0243(18) -0.0021(15)
C12 0.047(2) 0.063(3) 0.043(2) 0.019(2) 0.021(2) 0.006(2)
C18 0.074(3) 0.059(3) 0.137(5) -0.023(3) 0.088(4) -0.010(2)
C16 0.028(2) 0.075(3) 0.096(4) 0.039(3) 0.030(2) 0.012(2)
C17 0.096(4) 0.076(4) 0.199(8) -0.080(4) 0.124(5) -0.049(3)
C14 0.028(2) 0.109(4) 0.098(4) 0.067(3) 0.030(2) 0.019(2)
C19 0.061(3) 0.212(9) 0.087(4) -0.093(5) 0.052(3) -0.052(4)
C15 0.052(3) 0.162(6) 0.063(3) 0.029(4) 0.021(3) -0.028(3)

loop_
_atom_type_symbol
_atom_type_description
_atom_type_scat_dispersion_real
_atom_type_scat_dispersion_imag
_atom_type_scat_source
C C 0.0033 0.0016 'International Tables Vol C Tables 4.2.6.8 and 6.1.1.4'
H H 0.0000 0.0000 'International Tables Vol C Tables 4.2.6.8 and 6.1.1.4'
N N 0.0061 0.0033 'International Tables Vol C Tables 4.2.6.8 and 6.1.1.4'
Si Si 0.0817 0.0704 'International Tables Vol C Tables 4.2.6.8 and 6.1.1.4'

loop_
_geom_angle_atom_site_label_1
_geom_angle_atom_site_label_2
_geom_angle_atom_site_label_3
_geom_angle
C11 Si1 C14 109.1(2)
C10 Si1 C11 105.45(15)
C10 Si1 C17 109.8(2)
C10 Si1 C14 107.21(19)
C17 Si1 C11 114.0(3)
C17 Si1 C14 110.9(4)
C6 N2 C20 124.9(3)
C6 N2 C7 108.1(3)
C7 N2 C20 126.9(3)
C25 C20 N2 118.8(3)
C21 C20 N2 120.1(3)
C21 C20 C25 121.0(3)
C6 C1 C8 107.6(3)
C6 C1 C2 117.9(3)
C2 C1 C8 134.5(3)
N2 C6 C1 107.8(3)
N2 C6 C5 129.2(3)
C5 C6 C1 123.0(3)
N2 C7 C9 119.3(3)
C8 C7 N2 109.3(3)
C8 C7 C9 131.4(3)
C1 C8 H8 126.4
C7 C8 C1 107.2(3)
C7 C8 H8 126.4
C6 C5 H5 121.2
C6 C5 C4 117.5(3)
C4 C5 H5 121.2
C1 C2 C26 118.7(3)
C3 C2 C1 119.5(3)
C3 C2 C26 121.8(3)
N1 C26 C2 178.4(5)
C24 C25 C20 117.4(3)
N3 C25 C20 120.5(3)
N3 C25 C24 122.1(3)
C20 C21 H21 120.0
C22 C21 C20 119.9(3)
C22 C21 H21 120.0
C10 C9 C7 176.7(3)
Si1 C11 H11 107.7
C13 C11 Si1 111.5(2)
C13 C11 H11 107.7
C13 C11 C12 110.0(3)
C12 C11 Si1 112.2(3)
C12 C11 H11 107.7
C25 C24 H24 119.3
C23 C24 C25 121.3(3)
C23 C24 H24 119.3
C25 N3 H3A 110.0
C25 N3 H3B 109.1
H3A N3 H3B 108.9
C2 C3 H3 119.6
C2 C3 C4 120.7(3)
C4 C3 H3 119.6
C5 C4 C3 121.3(3)
C5 C4 H4 119.3
C3 C4 H4 119.3
C24 C23 H23 119.7
C24 C23 C22 120.5(3)
C22 C23 H23 119.7
C21 C22 H22 120.1
C23 C22 C21 119.7(3)
C23 C22 H22 120.1
C9 C10 Si1 173.0(3)
C11 C13 H13A 109.5
C11 C13 H13B 109.5
C11 C13 H13C 109.5
H13A C13 H13B 109.5
H13A C13 H13C 109.5
H13B C13 H13C 109.5
C11 C12 H12A 109.5
C11 C12 H12B 109.5
C11 C12 H12C 109.5
H12A C12 H12B 109.5
H12A C12 H12C 109.5
H12B C12 H12C 109.5
H18A C18 H18B 109.5
H18A C18 H18C 109.5
H18B C18 H18C 109.5
C17 C18 H18A 109.5
C17 C18 H18B 109.5
C17 C18 H18C 109.5
H16A C16 H16B 109.5
H16A C16 H16C 109.5
H16B C16 H16C 109.5
C14 C16 H16A 109.5
C14 C16 H16B 109.5
C14 C16 H16C 109.5
Si1 C17 H17 100.3
C18 C17 Si1 113.9(3)
C18 C17 H17 100.3
C19 C17 Si1 121.3(4)
C19 C17 C18 115.4(6)
C19 C17 H17 100.3
Si1 C14 H14 103.1
C16 C14 Si1 111.7(4)
C16 C14 H14 103.1
C15 C14 Si1 119.9(4)
C15 C14 C16 113.5(4)
C15 C14 H14 103.1
C17 C19 H19A 109.5
C17 C19 H19B 109.5
C17 C19 H19C 109.5
H19A C19 H19B 109.5
H19A C19 H19C 109.5
H19B C19 H19C 109.5
C14 C15 H15A 109.5
C14 C15 H15B 109.5
C14 C15 H15C 109.5
H15A C15 H15B 109.5
H15A C15 H15C 109.5
H15B C15 H15C 109.5

loop_
_geom_bond_atom_site_label_1
_geom_bond_atom_site_label_2
_geom_bond_distance
Si1 C11 1.875(3)
Si1 C10 1.844(4)
Si1 C17 1.849(5)
Si1 C14 1.910(5)
N2 C20 1.427(4)
N2 C6 1.379(4)
N2 C7 1.398(4)
N1 C26 1.148(5)
C20 C25 1.399(5)
C20 C21 1.387(5)
C1 C6 1.406(4)
C1 C8 1.418(4)
C1 C2 1.414(4)
C6 C5 1.389(5)
C7 C8 1.370(5)
C7 C9 1.421(4)
C8 H8 0.9300
C5 H5 0.9300
C5 C4 1.388(5)
C2 C26 1.436(5)
C2 C3 1.386(5)
C25 C24 1.395(5)
C25 N3 1.367(5)
C21 H21 0.9300
C21 C22 1.379(5)
C9 C10 1.210(5)
C11 H11 0.9800
C11 C13 1.522(5)
C11 C12 1.530(5)
C24 H24 0.9300
C24 C23 1.372(5)
N3 H3A 0.8640
N3 H3B 0.8638
C3 H3 0.9300
C3 C4 1.395(5)
C4 H4 0.9300
C23 H23 0.9300
C23 C22 1.377(6)
C22 H22 0.9300
C13 H13A 0.9600
C13 H13B 0.9600
C13 H13C 0.9600
C12 H12A 0.9600
C12 H12B 0.9600
C12 H12C 0.9600
C18 H18A 0.9600
C18 H18B 0.9600
C18 H18C 0.9600
C18 C17 1.530(7)
C16 H16A 0.9600
C16 H16B 0.9600
C16 H16C 0.9600
C16 C14 1.536(6)
C17 H17 0.9800
C17 C19 1.370(8)
C14 H14 0.9800
C14 C15 1.419(8)
C19 H19A 0.9600
C19 H19B 0.9600
C19 H19C 0.9600
C15 H15A 0.9600
C15 H15B 0.9600
C15 H15C 0.9600

loop_
_smtbx_masks_void_nr
_smtbx_masks_void_average_x
_smtbx_masks_void_average_y
_smtbx_masks_void_average_z
_smtbx_masks_void_volume
_smtbx_masks_void_count_electrons
1 0.140 0.063 0.164 10.2 0.1
2 0.140 0.937 0.664 10.2 0.1
3 0.360 0.437 0.836 10.2 0.1
4 0.360 0.563 0.336 10.2 0.1
5 0.640 0.437 0.664 10.2 0.1
6 0.640 0.563 0.164 10.2 0.1
7 0.860 0.063 0.336 10.2 0.1
8 0.860 0.937 0.836 10.2 0.1
